data_8105364
loop_
_publ_author_name
'Li, Guoqiang'
'Chen, Guo'
'Liu, Yanping'
'Wang, Gao'
'Liu, Liyu'

_publ_section_title
;
 The crystal structure of poly[bis(N,N-dimethylformamide-\k1 O)(\m4-
 2&#x2032;,5,5&#x2032;,5&#x2032;&#x2032;-tetracarboxy-[1,1&#x2032;:4&#x2032;,1&#x2032;&#x2032;-terphenyl]-3,3&#x2032;&#x2032;-dicarboxylato-\k4
 O:O&#x2032;:O&#x2032;&#x2032;:O&#x2032;&#x2032;&#x2032;)manganese(II)]
 --- N,N-dimethylformamide (1/2), C36H40N4O16Mn
;
_journal_issue 5
_journal_name_full 'Zeitschrift f\"ur Kristallographie - New Crystal Structures'
_journal_page_first 1015
_journal_page_last 1017
_journal_paper_doi 10.1515/ncrs-2020-0118
_journal_volume 235
_journal_year 2020
_chemical_formula_moiety '0.5(C60 H52 Mn2 N4 O28), 2(C3 H7 N O)'
_chemical_formula_sum 'C36 H40 Mn N4 O16'
_chemical_formula_weight 839.66
_space_group_crystal_system monoclinic
_space_group_IT_number 14
_space_group_name_Hall '-P 2yn'
_space_group_name_H-M_alt 'P 1 21/n 1'
_atom_sites_solution_hydrogens geom
_atom_sites_solution_primary dual
_cell_angle_alpha 90
_cell_angle_beta 112.641(2)
_cell_angle_gamma 90
_cell_formula_units_Z 2
_cell_length_a 10.5247(11)
_cell_length_b 19.0823(19)
_cell_length_c 10.5502(11)
_cell_measurement_reflns_used 2155
_cell_measurement_temperature 296.15
_cell_measurement_theta_max 23.879
_cell_measurement_theta_min 2.348
_cell_volume 1955.6(3)
_computing_cell_refinement 'SAINT v8.34A (Bruker, 2013)'
_computing_data_reduction 'SAINT v8.34A (Bruker, 2013)'
_computing_molecular_graphics 'Olex2 (Dolomanov et al., 2009)'
_computing_publication_material 'Olex2 (Dolomanov et al., 2009)'
_computing_structure_refinement 'ShelXL (Sheldrick, 2015)'
_computing_structure_solution 'ShelXT (Sheldrick, 2015)'
_diffrn_ambient_temperature 296.15
_diffrn_measured_fraction_theta_full 0.804
_diffrn_measured_fraction_theta_max 0.810
_diffrn_measurement_device_type 'CCD area detector'
_diffrn_measurement_method 'phi and omega scans'
_diffrn_radiation_monochromator graphite
_diffrn_radiation_type MoK\a
_diffrn_radiation_wavelength 0.71073
_diffrn_reflns_av_R_equivalents 0.0403
_diffrn_reflns_av_unetI/netI 0.0842
_diffrn_reflns_Laue_measured_fraction_full 0.804
_diffrn_reflns_Laue_measured_fraction_max 0.810
_diffrn_reflns_limit_h_max 12
_diffrn_reflns_limit_h_min -12
_diffrn_reflns_limit_k_max 14
_diffrn_reflns_limit_k_min -23
_diffrn_reflns_limit_l_max 12
_diffrn_reflns_limit_l_min -11
_diffrn_reflns_number 8312
_diffrn_reflns_point_group_measured_fraction_full 0.804
_diffrn_reflns_point_group_measured_fraction_max 0.810
_diffrn_reflns_theta_full 25.242
_diffrn_reflns_theta_max 25.680
_diffrn_reflns_theta_min 2.135
_exptl_absorpt_coefficient_mu 0.415
_exptl_absorpt_correction_type none
_exptl_crystal_colour colourless
_exptl_crystal_colour_primary colourless
_exptl_crystal_density_diffrn 1.426
_exptl_crystal_density_meas .
_exptl_crystal_description block
_exptl_crystal_F_000 874
_refine_diff_density_max 0.778
_refine_diff_density_min -0.396
_refine_diff_density_rms 0.068
_refine_ls_extinction_coef .
_refine_ls_extinction_method none
_refine_ls_goodness_of_fit_ref 0.950
_refine_ls_hydrogen_treatment constr
_refine_ls_matrix_type full
_refine_ls_number_parameters 297
_refine_ls_number_reflns 3009
_refine_ls_number_restraints 85
_refine_ls_restrained_S_all 0.973
_refine_ls_R_factor_all 0.0934
_refine_ls_R_factor_gt 0.0619
_refine_ls_shift/su_max 0.000
_refine_ls_shift/su_mean 0.000
_refine_ls_structure_factor_coef Fsqd
_refine_ls_weighting_details 'w=1/[\s^2^(Fo^2^)+(0.0968P)^2^] where P=(Fo^2^+2Fc^2^)/3'
_refine_ls_weighting_scheme calc
_refine_ls_wR_factor_gt 0.1601
_refine_ls_wR_factor_ref 0.1741
_reflns_Friedel_coverage 0.000
_reflns_Friedel_fraction_full .
_reflns_Friedel_fraction_max .
_reflns_number_gt 1925
_reflns_number_total 3009
_reflns_threshold_expression 'I > 2\s(I)'
_cod_data_source_file suppl_ncrs-2020-0118_suppl.cif
_cod_data_source_block w
_cod_database_code 8105364
_shelx_space_group_comment
;
The symmetry employed for this shelxl refinement is uniquely defined
by the following loop, which should always be used as a source of
symmetry information in preference to the above space-group names.
They are only intended as comments.
;
_olex2_refinement_description
;
1. Fixed Uiso
 At 1.2 times of:
  All C(H) groups, All C(H,H) groups
 At 1.5 times of:
  All C(H,H,H) groups, All O(H) groups
2. Restrained distances
 C14-N1
 1.4 with sigma of 0.02
3. Uiso/Uaniso restraints and constraints
Uanis(C14) \\sim Ueq, Uanis(C14A) \\sim Ueq, Uanis(C15) \\sim Ueq, Uanis(C15A)
\\sim Ueq: with sigma of 0.001 and sigma for terminal atoms of 0.001
Uanis(C18) \\sim Ueq, Uanis(C17) \\sim Ueq: with sigma of 0.001 and sigma for
terminal atoms of 0.002
4. Rigid body (RIGU) restrains
 N1, C15
 with sigma for 1-2 distances of 0.004 and sigma for 1-3 distances of 0.004
 N1, C14, C14A, C15A, C15
 with sigma for 1-2 distances of 0.004 and sigma for 1-3 distances of 0.004
 O8A, O8, N2, C16, C17, C18
 with sigma for 1-2 distances of 0.004 and sigma for 1-3 distances of 0.004
5. Others
 Sof(C14A)=Sof(H14D)=Sof(H14E)=Sof(H14F)=Sof(C15A)=Sof(H15A)=Sof(H15B)=
 Sof(H15C)=1-FVAR(1)
 Sof(C14)=Sof(H14A)=Sof(H14B)=Sof(H14C)=Sof(C15)=Sof(H15D)=Sof(H15E)=Sof(H15F)=
 FVAR(1)
 Sof(H6)=Sof(O8)=Sof(H16A)=1-FVAR(2)
 Sof(H5)=Sof(O8A)=Sof(H16)=FVAR(2)
6.a Aromatic/amide H refined with riding coordinates:
 C3(H3), C6(H6A), C9(H9), C12(H12), C13(H13), C16(H16), C16(H16A)
6.b Idealised Me refined as rotating group:
 C14(H14A,H14B,H14C), C14A(H14D,H14E,H14F), C15A(H15A,H15B,H15C), C15(H15D,
 H15E,H15F), C17(H17A,H17B,H17C), C18(H18A,H18B,H18C)
6.c Idealised tetrahedral OH refined as rotating group:
 O2(H2), O5(H5), O6(H6)
;
_shelx_shelxl_version_number 2014/7
_olex2_submission_special_instructions 'No special instructions were received'

loop_
_space_group_symop_operation_xyz
'x, y, z'
'-x+1/2, y+1/2, -z+1/2'
'-x, -y, -z'
'x-1/2, -y-1/2, z-1/2'

loop_
_atom_site_label
_atom_site_type_symbol
_atom_site_fract_x
_atom_site_fract_y
_atom_site_fract_z
_atom_site_U_iso_or_equiv
_atom_site_adp_type
_atom_site_occupancy
_atom_site_site_symmetry_order
_atom_site_calc_flag
_atom_site_refinement_flags_posn
_atom_site_refinement_flags_adp
_atom_site_refinement_flags_occupancy
_atom_site_disorder_assembly
_atom_site_disorder_group
Mn1 Mn 0.0000 0.0000 0.5000 0.0235(3) Uani 1 2 d S T P . .
O1 O 0.1708(3) 0.00035(14) 0.7008(3) 0.0385(7) Uani 1 1 d . . . . .
O2 O 0.3050(3) 0.08709(14) 0.6807(3) 0.0345(7) Uani 1 1 d . . . . .
H2 H 0.2347 0.1098 0.6406 0.052 Uiso 1 1 calc GR . . . .
O3 O 0.4596(3) 0.38890(15) 1.0035(3) 0.0433(8) Uani 1 1 d . . . . .
O4 O 0.6414(3) 0.31953(15) 1.0615(4) 0.0480(9) Uani 1 1 d . . . . .
O5 O -0.0011(4) 0.29172(18) 0.8388(5) 0.0587(10) Uani 1 1 d . . . . .
H5 H -0.0845 0.2918 0.8187 0.088 Uiso 0.496(12) 1 calc GR . . A 1
O6 O -0.0348(4) 0.17732(19) 0.8296(5) 0.0595(10) Uani 1 1 d . . . . .
H6 H -0.1119 0.1891 0.8234 0.089 Uiso 0.504(12) 1 calc GR . . A 2
O7 O -0.1415(4) -0.01374(18) 0.6020(4) 0.0538(10) Uani 1 1 d . . . . .
O8A O -0.2557(13) 0.3184(7) 0.7561(16) 0.110(5) Uani 0.496(12) 1 d . U . A 1
O8 O -0.2931(13) 0.2019(8) 0.7468(16) 0.127(5) Uani 0.504(12) 1 d . U . A 2
N1 N -0.2777(8) 0.0147(3) 0.7123(8) 0.094(2) Uani 1 1 d D U . . .
N2 N -0.4734(8) 0.2904(4) 0.6790(6) 0.0914(18) Uani 1 1 d . U . . .
C1 C 0.2781(4) 0.0366(2) 0.7422(4) 0.0260(8) Uani 1 1 d . . . . .
C2 C 0.3890(4) 0.01779(19) 0.8792(4) 0.0238(8) Uani 1 1 d . . . . .
C3 C 0.4419(4) -0.05021(19) 0.9005(4) 0.0256(9) Uani 1 1 d . . . . .
H3 H 0.4020 -0.0839 0.8330 0.031 Uiso 1 1 calc R . . . .
C4 C 0.4484(4) 0.06903(19) 0.9812(4) 0.0225(8) Uani 1 1 d . . . . .
C5 C 0.3895(4) 0.14157(19) 0.9662(4) 0.0240(8) Uani 1 1 d . . . . .
C6 C 0.4772(4) 0.2000(2) 1.0006(4) 0.0253(9) Uani 1 1 d . . . . .
H6A H 0.5722 0.1939 1.0341 0.030 Uiso 1 1 calc R . . . .
C7 C 0.4212(4) 0.26740(19) 0.9844(4) 0.0261(9) Uani 1 1 d . . . . .
C8 C 0.5121(4) 0.3305(2) 1.0185(4) 0.0292(9) Uani 1 1 d . . . . .
C9 C 0.2800(4) 0.27675(19) 0.9374(4) 0.0283(9) Uani 1 1 d . . . . .
H9 H 0.2433 0.3217 0.9268 0.034 Uiso 1 1 calc R . . . .
C10 C 0.1944(4) 0.2198(2) 0.9067(4) 0.0295(9) Uani 1 1 d . . . . .
C11 C 0.0416(5) 0.2301(3) 0.8539(5) 0.0392(11) Uani 1 1 d . . . . .
C12 C 0.2495(4) 0.1526(2) 0.9220(4) 0.0284(9) Uani 1 1 d . . . . .
H12 H 0.1905 0.1142 0.9021 0.034 Uiso 1 1 calc R . . . .
C13 C -0.1745(8) 0.0222(4) 0.6726(8) 0.082(2) Uani 1 1 d . . . . .
H13 H -0.1204 0.0619 0.7057 0.098 Uiso 1 1 calc R . . . .
C14 C -0.396(2) -0.0246(17) 0.626(3) 0.134(7) Uani 0.44(2) 1 d D U . B 1
H14A H -0.4508 0.0038 0.5496 0.202 Uiso 0.44(2) 1 calc GR . . B 1
H14B H -0.4493 -0.0380 0.6781 0.202 Uiso 0.44(2) 1 calc GR . . B 1
H14C H -0.3660 -0.0658 0.5932 0.202 Uiso 0.44(2) 1 calc GR . . B 1
C14A C -0.3655(17) -0.0480(8) 0.6769(17) 0.084(4) Uani 0.56(2) 1 d . U . B 2
H14D H -0.4605 -0.0342 0.6433 0.126 Uiso 0.56(2) 1 calc GR . . B 2
H14E H -0.3448 -0.0767 0.7571 0.126 Uiso 0.56(2) 1 calc GR . . B 2
H14F H -0.3486 -0.0741 0.6072 0.126 Uiso 0.56(2) 1 calc GR . . B 2
C15A C -0.3213(18) 0.0658(8) 0.7897(17) 0.088(4) Uani 0.56(2) 1 d . U . B 2
H15A H -0.4014 0.0901 0.7288 0.132 Uiso 0.56(2) 1 calc GR . . B 2
H15B H -0.2484 0.0989 0.8321 0.132 Uiso 0.56(2) 1 calc GR . . B 2
H15C H -0.3429 0.0423 0.8593 0.132 Uiso 0.56(2) 1 calc GR . . B 2
C15 C -0.248(3) 0.0398(15) 0.875(3) 0.133(7) Uani 0.44(2) 1 d . U . B 1
H15D H -0.2675 0.0889 0.8758 0.200 Uiso 0.44(2) 1 calc GR . . B 1
H15E H -0.1540 0.0310 0.9323 0.200 Uiso 0.44(2) 1 calc GR . . B 1
H15F H -0.3073 0.0138 0.9079 0.200 Uiso 0.44(2) 1 calc GR . . B 1
C16 C -0.3254(12) 0.2785(7) 0.7343(10) 0.118(3) Uani 1 1 d . U . . .
H16 H -0.2931 0.2327 0.7503 0.141 Uiso 0.496(12) 1 calc R . . A 1
H16A H -0.2597 0.3139 0.7586 0.141 Uiso 0.504(12) 1 calc R . . A 2
C17 C -0.5581(11) 0.2328(5) 0.6410(10) 0.118(3) Uani 1 1 d . U . . .
H17A H -0.5120 0.1955 0.6148 0.178 Uiso 1 1 calc GR . . . .
H17B H -0.6411 0.2448 0.5647 0.178 Uiso 1 1 calc GR . . . .
H17C H -0.5805 0.2179 0.7168 0.178 Uiso 1 1 calc GR . . . .
C18 C -0.5168(16) 0.3568(7) 0.6616(15) 0.187(5) Uani 1 1 d . U . . .
H18A H -0.4703 0.3825 0.7448 0.281 Uiso 1 1 calc GR . . . .
H18B H -0.6142 0.3580 0.6390 0.281 Uiso 1 1 calc GR . . . .
H18C H -0.4968 0.3775 0.5883 0.281 Uiso 1 1 calc GR . . . .

loop_
_atom_site_aniso_label
_atom_site_aniso_U_11
_atom_site_aniso_U_22
_atom_site_aniso_U_33
_atom_site_aniso_U_23
_atom_site_aniso_U_13
_atom_site_aniso_U_12
Mn1 0.0223(5) 0.0142(4) 0.0266(4) -0.0006(3) 0.0013(4) -0.0004(3)
O1 0.0289(19) 0.0337(17) 0.0331(16) 0.0053(13) -0.0100(15) -0.0081(14)
O2 0.0280(18) 0.0275(16) 0.0367(16) 0.0135(12) 0.0001(15) 0.0054(12)
O3 0.035(2) 0.0156(15) 0.069(2) 0.0004(14) 0.0079(18) 0.0012(13)
O4 0.0243(19) 0.0264(17) 0.077(2) -0.0147(16) 0.0015(18) -0.0010(13)
O5 0.036(2) 0.040(2) 0.090(3) 0.000(2) 0.013(2) 0.0139(16)
O6 0.026(2) 0.046(2) 0.097(3) -0.009(2) 0.014(2) -0.0054(16)
O7 0.055(3) 0.058(2) 0.055(2) -0.0044(17) 0.028(2) -0.0055(18)
O8A 0.064(7) 0.129(9) 0.132(10) -0.016(7) 0.030(7) -0.004(6)
O8 0.065(8) 0.145(8) 0.148(11) 0.018(8) 0.017(8) -0.020(6)
N1 0.103(5) 0.087(4) 0.128(5) -0.022(3) 0.083(4) -0.017(3)
N2 0.096(4) 0.107(4) 0.060(3) -0.009(3) 0.018(3) -0.032(3)
C1 0.023(2) 0.018(2) 0.028(2) -0.0031(16) 0.0002(19) -0.0004(16)
C2 0.022(2) 0.0167(19) 0.0241(19) 0.0023(14) -0.0006(18) -0.0006(14)
C3 0.027(2) 0.0153(18) 0.0269(19) -0.0041(15) 0.0023(19) -0.0030(16)
C4 0.020(2) 0.0145(18) 0.0250(19) -0.0013(14) 0.0004(17) 0.0007(15)
C5 0.027(2) 0.0140(19) 0.0235(19) 0.0001(15) 0.0016(18) 0.0007(15)
C6 0.023(2) 0.0188(19) 0.026(2) -0.0001(15) 0.0001(19) 0.0021(15)
C7 0.026(2) 0.0155(19) 0.029(2) -0.0015(15) 0.0030(19) 0.0001(16)
C8 0.032(3) 0.019(2) 0.028(2) -0.0027(16) 0.003(2) -0.0008(17)
C9 0.029(2) 0.015(2) 0.035(2) -0.0013(16) 0.005(2) 0.0058(16)
C10 0.026(2) 0.027(2) 0.032(2) -0.0020(17) 0.006(2) 0.0031(17)
C11 0.028(3) 0.043(3) 0.038(2) -0.004(2) 0.004(2) 0.006(2)
C12 0.027(2) 0.020(2) 0.033(2) -0.0032(17) 0.0058(19) -0.0032(16)
C13 0.098(6) 0.069(4) 0.108(6) -0.020(4) 0.074(6) -0.024(4)
C14 0.134(7) 0.134(7) 0.135(7) 0.0001(10) 0.052(3) -0.0006(10)
C14A 0.083(4) 0.084(4) 0.084(4) 0.0008(10) 0.0327(18) -0.0008(10)
C15A 0.088(5) 0.088(5) 0.088(5) -0.0008(10) 0.035(2) 0.0005(10)
C15 0.134(7) 0.134(7) 0.133(7) -0.0003(10) 0.052(3) 0.0002(10)
C16 0.105(6) 0.159(7) 0.085(5) 0.001(5) 0.032(5) -0.040(5)
C17 0.117(3) 0.120(3) 0.117(3) 0.0005(19) 0.044(2) -0.0095(19)
C18 0.190(5) 0.183(5) 0.186(5) -0.002(2) 0.069(3) 0.002(2)

loop_
_atom_type_symbol
_atom_type_description
_atom_type_scat_dispersion_real
_atom_type_scat_dispersion_imag
_atom_type_scat_source
C C 0.0030 0.0020 'International Tables Vol C Tables 4.2.6.8 and 6.1.1.4'
H H 0.0000 0.0000 'International Tables Vol C Tables 4.2.6.8 and 6.1.1.4'
Mn Mn 0.3370 0.7280 'International Tables Vol C Tables 4.2.6.8 and 6.1.1.4'
N N 0.0060 0.0030 'International Tables Vol C Tables 4.2.6.8 and 6.1.1.4'
O O 0.0110 0.0060 'International Tables Vol C Tables 4.2.6.8 and 6.1.1.4'

loop_
_geom_angle_atom_site_label_1
_geom_angle_atom_site_label_2
_geom_angle_atom_site_label_3
_geom_angle
_geom_angle_site_symmetry_1
_geom_angle_site_symmetry_3
O1 Mn1 O1 180.0 3_556 .
O3 Mn1 O1 85.76(12) 2_546 .
O3 Mn1 O1 94.24(12) 4_565 .
O3 Mn1 O1 94.24(12) 2_546 3_556
O3 Mn1 O1 85.76(12) 4_565 3_556
O3 Mn1 O3 180.00(19) 4_565 2_546
O7 Mn1 O1 90.87(14) . 3_556
O7 Mn1 O1 89.13(14) . .
O7 Mn1 O1 90.87(14) 3_556 .
O7 Mn1 O1 89.13(14) 3_556 3_556
O7 Mn1 O3 86.16(13) 3_556 2_546
O7 Mn1 O3 86.16(13) . 4_565
O7 Mn1 O3 93.84(13) . 2_546
O7 Mn1 O3 93.84(13) 3_556 4_565
O7 Mn1 O7 180.0 . 3_556
C1 O1 Mn1 129.4(3) . .
C1 O2 H2 109.5 . .
C8 O3 Mn1 144.1(3) . 2_556
C11 O5 H5 109.5 . .
C11 O6 H6 109.5 . .
C13 O7 Mn1 132.9(4) . .
C13 N1 C14 118.4(12) . .
C13 N1 C14A 121.6(8) . .
C13 N1 C15A 125.6(8) . .
C13 N1 C15 116.2(12) . .
C14 N1 C15 124.4(15) . .
C15A N1 C14A 112.7(9) . .
C17 N2 C16 117.8(9) . .
C18 N2 C16 117.3(10) . .
C18 N2 C17 124.8(11) . .
O1 C1 O2 126.7(4) . .
O1 C1 C2 117.7(3) . .
O2 C1 C2 115.6(3) . .
C3 C2 C1 119.2(3) . .
C3 C2 C4 119.4(4) . .
C4 C2 C1 121.2(3) . .
C2 C3 H3 119.0 . .
C4 C3 C2 122.0(3) 3_657 .
C4 C3 H3 119.0 3_657 .
C2 C4 C5 121.1(4) . .
C3 C4 C2 118.7(3) 3_657 .
C3 C4 C5 120.2(3) 3_657 .
C6 C5 C4 120.1(3) . .
C12 C5 C4 121.4(3) . .
C12 C5 C6 118.5(3) . .
C5 C6 H6A 120.2 . .
C7 C6 C5 119.7(4) . .
C7 C6 H6A 120.2 . .
C6 C7 C8 120.8(4) . .
C9 C7 C6 120.4(4) . .
C9 C7 C8 118.8(3) . .
O3 C8 O4 124.1(4) . .
O3 C8 C7 119.2(4) . .
O4 C8 C7 116.8(4) . .
C7 C9 H9 120.0 . .
C10 C9 C7 120.0(4) . .
C10 C9 H9 120.0 . .
C9 C10 C11 119.9(4) . .
C9 C10 C12 119.9(4) . .
C12 C10 C11 120.2(4) . .
O5 C11 O6 124.1(5) . .
O5 C11 C10 117.0(4) . .
O6 C11 C10 118.9(4) . .
C5 C12 C10 121.5(4) . .
C5 C12 H12 119.2 . .
C10 C12 H12 119.2 . .
O7 C13 N1 128.9(7) . .
O7 C13 H13 115.6 . .
N1 C13 H13 115.6 . .
N1 C14 H14A 109.5 . .
N1 C14 H14B 109.5 . .
N1 C14 H14C 109.5 . .
H14A C14 H14B 109.5 . .
H14A C14 H14C 109.5 . .
H14B C14 H14C 109.5 . .
N1 C14A H14D 109.5 . .
N1 C14A H14E 109.5 . .
N1 C14A H14F 109.5 . .
H14D C14A H14E 109.5 . .
H14D C14A H14F 109.5 . .
H14E C14A H14F 109.5 . .
N1 C15A H15A 109.5 . .
N1 C15A H15B 109.5 . .
N1 C15A H15C 109.5 . .
H15A C15A H15B 109.5 . .
H15A C15A H15C 109.5 . .
H15B C15A H15C 109.5 . .
N1 C15 H15D 109.5 . .
N1 C15 H15E 109.5 . .
N1 C15 H15F 109.5 . .
H15D C15 H15E 109.5 . .
H15D C15 H15F 109.5 . .
H15E C15 H15F 109.5 . .
O8A C16 N2 122.7(16) . .
O8A C16 H16 118.6 . .
O8 C16 H16A 124.5 . .
N2 C16 O8 111.1(10) . .
N2 C16 H16 118.6 . .
N2 C16 H16A 124.5 . .
N2 C17 H17A 109.5 . .
N2 C17 H17B 109.5 . .
N2 C17 H17C 109.5 . .
H17A C17 H17B 109.5 . .
H17A C17 H17C 109.5 . .
H17B C17 H17C 109.5 . .
N2 C18 H18A 109.5 . .
N2 C18 H18B 109.5 . .
N2 C18 H18C 109.5 . .
H18A C18 H18B 109.5 . .
H18A C18 H18C 109.5 . .
H18B C18 H18C 109.5 . .

loop_
_geom_bond_atom_site_label_1
_geom_bond_atom_site_label_2
_geom_bond_distance
_geom_bond_site_symmetry_2
Mn1 O1 2.188(3) .
Mn1 O1 2.188(3) 3_556
Mn1 O3 2.165(3) 2_546
Mn1 O3 2.165(3) 4_565
Mn1 O7 2.163(3) .
Mn1 O7 2.163(3) 3_556
O1 C1 1.251(5) .
O2 H2 0.8200 .
O2 C1 1.254(4) .
O3 Mn1 2.165(3) 2_556
O3 C8 1.227(5) .
O4 C8 1.275(5) .
O5 H5 0.8200 .
O5 C11 1.247(5) .
O6 H6 0.8200 .
O6 C11 1.252(6) .
O7 C13 1.160(7) .
O8A C16 1.021(14) .
O8 C16 1.495(17) .
N1 C13 1.314(8) .
N1 C14 1.436(18) .
N1 C14A 1.470(15) .
N1 C15A 1.456(13) .
N1 C15 1.69(3) .
N2 C16 1.455(13) .
N2 C17 1.373(10) .
N2 C18 1.336(14) .
C1 C2 1.510(5) .
C2 C3 1.395(5) .
C2 C4 1.410(5) .
C3 H3 0.9300 .
C3 C4 1.382(6) 3_657
C4 C3 1.382(6) 3_657
C4 C5 1.500(5) .
C5 C6 1.404(5) .
C5 C12 1.380(6) .
C6 H6A 0.9300 .
C6 C7 1.397(5) .
C7 C8 1.492(5) .
C7 C9 1.386(6) .
C9 H9 0.9300 .
C9 C10 1.368(5) .
C10 C11 1.498(6) .
C10 C12 1.390(5) .
C12 H12 0.9300 .
C13 H13 0.9300 .
C14 H14A 0.9600 .
C14 H14B 0.9600 .
C14 H14C 0.9600 .
C14A H14D 0.9600 .
C14A H14E 0.9600 .
C14A H14F 0.9600 .
C15A H15A 0.9600 .
C15A H15B 0.9600 .
C15A H15C 0.9600 .
C15 H15D 0.9600 .
C15 H15E 0.9600 .
C15 H15F 0.9600 .
C16 H16 0.9300 .
C16 H16A 0.9300 .
C17 H17A 0.9600 .
C17 H17B 0.9600 .
C17 H17C 0.9600 .
C18 H18A 0.9600 .
C18 H18B 0.9600 .
C18 H18C 0.9600 .

loop_
_geom_torsion_atom_site_label_1
_geom_torsion_atom_site_label_2
_geom_torsion_atom_site_label_3
_geom_torsion_atom_site_label_4
_geom_torsion
_geom_torsion_site_symmetry_1
_geom_torsion_site_symmetry_2
_geom_torsion_site_symmetry_3
_geom_torsion_site_symmetry_4
Mn1 O1 C1 O2 8.3(6) . . . .
Mn1 O1 C1 C2 -170.6(2) . . . .
Mn1 O3 C8 O4 10.5(8) 2_556 . . .
Mn1 O3 C8 C7 -169.1(3) 2_556 . . .
Mn1 O7 C13 N1 167.5(7) . . . .
O1 C1 C2 C3 55.8(5) . . . .
O1 C1 C2 C4 -129.8(4) . . . .
O2 C1 C2 C3 -123.2(4) . . . .
O2 C1 C2 C4 51.2(5) . . . .
C1 C2 C3 C4 174.2(3) . . . 3_657
C1 C2 C4 C3 -174.1(3) . . . 3_657
C1 C2 C4 C5 9.3(5) . . . .
C2 C4 C5 C6 -137.2(4) . . . .
C2 C4 C5 C12 44.4(5) . . . .
C3 C2 C4 C3 0.3(6) . . . 3_657
C3 C2 C4 C5 -176.3(3) . . . .
C3 C4 C5 C6 46.2(5) 3_657 . . .
C3 C4 C5 C12 -132.2(4) 3_657 . . .
C4 C2 C3 C4 -0.3(6) . . . 3_657
C4 C5 C6 C7 179.1(3) . . . .
C4 C5 C12 C10 -179.3(3) . . . .
C5 C6 C7 C8 -179.2(3) . . . .
C5 C6 C7 C9 1.4(5) . . . .
C6 C5 C12 C10 2.3(5) . . . .
C6 C7 C8 O3 -179.8(3) . . . .
C6 C7 C8 O4 0.5(5) . . . .
C6 C7 C9 C10 0.0(6) . . . .
C7 C9 C10 C11 -179.1(3) . . . .
C7 C9 C10 C12 -0.3(6) . . . .
C8 C7 C9 C10 -179.4(3) . . . .
C9 C7 C8 O3 -0.4(6) . . . .
C9 C7 C8 O4 180.0(4) . . . .
C9 C10 C11 O5 0.8(6) . . . .
C9 C10 C11 O6 -178.3(4) . . . .
C9 C10 C12 C5 -0.9(6) . . . .
C11 C10 C12 C5 177.9(3) . . . .
C12 C5 C6 C7 -2.5(5) . . . .
C12 C10 C11 O5 -177.9(4) . . . .
C12 C10 C11 O6 3.0(6) . . . .
C14 N1 C13 O7 -26(2) . . . .
C14A N1 C13 O7 4.7(17) . . . .
C15A N1 C13 O7 -173.2(12) . . . .
C15 N1 C13 O7 143.2(14) . . . .
C17 N2 C16 O8A 173.8(13) . . . .
C17 N2 C16 O8 -3.4(11) . . . .
C18 N2 C16 O8A -2.3(17) . . . .
C18 N2 C16 O8 -179.5(11) . . . .
